data_2230410
loop_
_publ_author_name
'Huq, Fazlul'
'Danish, Muhammed'
'Starosta, Wojciech'
'Leciejewicz, Janusz'

_publ_section_title
;
 <i>trans</i>-Bis(3-hydroxypyridine-\k<i>N</i>)diiodidoplatinum(II)
 dimethyl sulfoxide disolvate
;
_journal_coeditor_code LH5232
_journal_issue 6
_journal_name_full 'Acta Crystallographica Section E'
_journal_page_first m721
_journal_paper_doi 10.1107/S1600536811015893
_journal_volume 67
_journal_year 2011
_chemical_formula_iupac '[Pt I2 (C5 H5 N O)2], 2C2 H6 O S'
_chemical_formula_moiety 'C10 H10 I2 N2 O2 Pt, 2(C2 H6 O S)'
_chemical_formula_sum 'C14 H22 I2 N2 O4 Pt S2'
_chemical_formula_weight 795.35
_chemical_name_systematic ?
_space_group_IT_number 2
_symmetry_cell_setting triclinic
_symmetry_space_group_name_Hall '-P 1'
_symmetry_space_group_name_H-M 'P -1'
_atom_sites_solution_hydrogens geom
_atom_sites_solution_primary direct
_atom_sites_solution_secondary difmap
_audit_creation_method SHELXL-97
_cell_angle_alpha 76.52(3)
_cell_angle_beta 82.95(3)
_cell_angle_gamma 81.87(3)
_cell_formula_units_Z 1
_cell_length_a 6.0870(12)
_cell_length_b 7.8070(16)
_cell_length_c 12.305(3)
_cell_measurement_reflns_used 25
_cell_measurement_temperature 293(2)
_cell_measurement_theta_max 15
_cell_measurement_theta_min 6
_cell_volume 560.5(2)
_computing_cell_refinement 'KM-4 Software (Kuma, 1996)'
_computing_data_collection 'KM-4 Software (Kuma, 1996)'
_computing_data_reduction 'DATAPROC (Kuma, 2001)'
_computing_molecular_graphics 'SHELXTL (Sheldrick, 2008)'
_computing_publication_material 'SHELXTL (Sheldrick, 2008)'
_computing_structure_refinement 'SHELXL97 (Sheldrick, 2008)'
_computing_structure_solution 'SHELXS97 (Sheldrick, 2008)'
_diffrn_ambient_temperature 293(2)
_diffrn_measured_fraction_theta_full 0.998
_diffrn_measured_fraction_theta_max 0.998
_diffrn_measurement_device_type 'Kuma KM-4 four-circle'
_diffrn_measurement_method 'profile data from \w/2\q'
_diffrn_radiation_monochromator graphite
_diffrn_radiation_source 'fine-focus sealed tube'
_diffrn_radiation_type MoK\a
_diffrn_radiation_wavelength 0.71073
_diffrn_reflns_av_R_equivalents 0.0273
_diffrn_reflns_av_sigmaI/netI 0.0294
_diffrn_reflns_limit_h_max 8
_diffrn_reflns_limit_h_min 0
_diffrn_reflns_limit_k_max 10
_diffrn_reflns_limit_k_min -10
_diffrn_reflns_limit_l_max 17
_diffrn_reflns_limit_l_min -17
_diffrn_reflns_number 3570
_diffrn_reflns_theta_full 30.06
_diffrn_reflns_theta_max 30.06
_diffrn_reflns_theta_min 1.71
_diffrn_standards_decay_% 25.22
_diffrn_standards_interval_count 200
_diffrn_standards_number 3
_exptl_absorpt_coefficient_mu 9.219
_exptl_absorpt_correction_T_max 0.46659
_exptl_absorpt_correction_T_min 0.09085
_exptl_absorpt_correction_type analytical
_exptl_absorpt_process_details '(CrysAlis RED; Oxford Diffraction, 2008)'
_exptl_crystal_colour 'pale yellow'
_exptl_crystal_density_diffrn 2.356
_exptl_crystal_density_method 'not measured'
_exptl_crystal_description plate
_exptl_crystal_F_000 368
_exptl_crystal_size_max 0.186
_exptl_crystal_size_mid 0.149
_exptl_crystal_size_min 0.053
_refine_diff_density_max 1.592
_refine_diff_density_min -2.752
_refine_ls_extinction_method none
_refine_ls_goodness_of_fit_ref 1.074
_refine_ls_hydrogen_treatment constr
_refine_ls_matrix_type full
_refine_ls_number_parameters 118
_refine_ls_number_reflns 3281
_refine_ls_number_restraints 0
_refine_ls_restrained_S_all 1.074
_refine_ls_R_factor_all 0.0576
_refine_ls_R_factor_gt 0.0367
_refine_ls_shift/su_max 0.000
_refine_ls_shift/su_mean 0.000
_refine_ls_structure_factor_coef Fsqd
_refine_ls_weighting_details 'calc w=1/[\s^2^(Fo^2^)+(0.0739P)^2^+0.7284P] where P=(Fo^2^+2Fc^2^)/3'
_refine_ls_weighting_scheme calc
_refine_ls_wR_factor_gt 0.1013
_refine_ls_wR_factor_ref 0.1140
_reflns_number_gt 2568
_reflns_number_total 3281
_reflns_threshold_expression I>2\s(I)
_cod_data_source_file lh5232.cif
_cod_data_source_block I
_cod_database_code 2230410
_cod_database_fobs_code 2230410

loop_
_symmetry_equiv_pos_as_xyz
'x, y, z'
'-x, -y, -z'

loop_
_atom_site_type_symbol
_atom_site_label
_atom_site_fract_x
_atom_site_fract_y
_atom_site_fract_z
_atom_site_U_iso_or_equiv
_atom_site_adp_type
_atom_site_calc_flag
_atom_site_refinement_flags
_atom_site_occupancy
_atom_site_symmetry_multiplicity
_atom_site_disorder_assembly
_atom_site_disorder_group
Pt Pt1 0.5000 0.5000 0.5000 0.03310(11) Uani d S 1 2 . .
I I1 0.52440(7) 0.68468(5) 0.64805(4) 0.04702(13) Uani d . 1 1 . .
S S1 0.9980(3) 0.2348(2) 0.93997(17) 0.0497(4) Uani d . 1 1 . .
N N1 0.6905(8) 0.2937(6) 0.5856(4) 0.0358(9) Uani d . 1 1 . .
O O1 0.6176(9) -0.0245(7) 0.8443(5) 0.0581(14) Uani d . 1 1 . .
H H1 0.7052 -0.0992 0.8805 0.087 Uiso calc R 1 1 . .
O O2 1.1336(10) 0.2639(7) 1.0279(5) 0.0606(14) Uani d . 1 1 . .
C C2 0.6050(10) 0.1983(8) 0.6833(5) 0.0407(12) Uani d . 1 1 . .
H H2 0.4573 0.2293 0.7080 0.049 Uiso calc R 1 1 . .
C C3 0.7252(10) 0.0565(7) 0.7490(5) 0.0385(11) Uani d . 1 1 . .
C C6 0.9025(10) 0.2500(8) 0.5501(6) 0.0425(13) Uani d . 1 1 . .
H H6 0.9629 0.3151 0.4826 0.051 Uiso calc R 1 1 . .
C C4 0.9432(11) 0.0105(8) 0.7117(6) 0.0449(13) Uani d . 1 1 . .
H H4 1.0283 -0.0857 0.7528 0.054 Uiso calc R 1 1 . .
C C5 1.0354(11) 0.1105(9) 0.6109(6) 0.0470(14) Uani d . 1 1 . .
H H5 1.1835 0.0837 0.5852 0.056 Uiso calc R 1 1 . .
C C11 1.0277(16) 0.4169(11) 0.8257(7) 0.063(2) Uani d . 1 1 . .
H H11A 0.9749 0.5250 0.8500 0.095 Uiso calc R 1 1 . .
H H11B 0.9423 0.4073 0.7673 0.095 Uiso calc R 1 1 . .
H H11C 1.1819 0.4176 0.7978 0.095 Uiso calc R 1 1 . .
C C12 0.7179(15) 0.2967(17) 0.9862(10) 0.087(3) Uani d . 1 1 . .
H H12A 0.6764 0.2172 1.0555 0.130 Uiso calc R 1 1 . .
H H12B 0.6230 0.2911 0.9306 0.130 Uiso calc R 1 1 . .
H H12C 0.7020 0.4156 0.9976 0.130 Uiso calc R 1 1 . .

loop_
_atom_site_aniso_label
_atom_site_aniso_U_11
_atom_site_aniso_U_22
_atom_site_aniso_U_33
_atom_site_aniso_U_12
_atom_site_aniso_U_13
_atom_site_aniso_U_23
Pt1 0.02968(15) 0.02872(14) 0.03610(16) 0.00271(9) -0.00194(10) -0.00172(10)
I1 0.0506(2) 0.0420(2) 0.0489(3) 0.00216(18) -0.00824(19) -0.01362(18)
S1 0.0558(9) 0.0362(7) 0.0553(10) -0.0041(6) -0.0098(8) -0.0051(7)
N1 0.039(2) 0.0284(19) 0.036(2) 0.0004(17) -0.0004(18) -0.0029(17)
O1 0.048(3) 0.055(3) 0.057(3) -0.006(2) -0.005(2) 0.017(2)
O2 0.070(3) 0.047(3) 0.063(3) -0.002(2) -0.027(3) 0.000(2)
C2 0.035(3) 0.037(3) 0.045(3) 0.006(2) -0.006(2) -0.003(2)
C3 0.040(3) 0.030(2) 0.042(3) -0.003(2) -0.003(2) -0.002(2)
C6 0.037(3) 0.040(3) 0.046(3) 0.004(2) -0.001(2) -0.006(2)
C4 0.044(3) 0.040(3) 0.048(3) 0.004(2) -0.012(3) -0.007(3)
C5 0.036(3) 0.050(3) 0.051(4) 0.008(2) -0.004(2) -0.011(3)
C11 0.082(6) 0.053(4) 0.045(4) 0.006(4) -0.003(4) 0.000(3)
C12 0.052(5) 0.111(8) 0.099(8) -0.030(5) 0.011(5) -0.024(7)

loop_
_atom_type_symbol
_atom_type_description
_atom_type_scat_dispersion_real
_atom_type_scat_dispersion_imag
_atom_type_scat_source
C C 0.0033 0.0016 'International Tables Vol C Tables 4.2.6.8 and 6.1.1.4'
H H 0.0000 0.0000 'International Tables Vol C Tables 4.2.6.8 and 6.1.1.4'
N N 0.0061 0.0033 'International Tables Vol C Tables 4.2.6.8 and 6.1.1.4'
O O 0.0106 0.0060 'International Tables Vol C Tables 4.2.6.8 and 6.1.1.4'
S S 0.1246 0.1234 'International Tables Vol C Tables 4.2.6.8 and 6.1.1.4'
I I -0.4742 1.8119 'International Tables Vol C Tables 4.2.6.8 and 6.1.1.4'
Pt Pt -1.7033 8.3905 'International Tables Vol C Tables 4.2.6.8 and 6.1.1.4'

loop_
_geom_angle_atom_site_label_1
_geom_angle_atom_site_label_2
_geom_angle_atom_site_label_3
_geom_angle_site_symmetry_1
_geom_angle_site_symmetry_3
_geom_angle
_geom_angle_publ_flag
N1 Pt1 N1 2_666 . 179.9990(10) ?
N1 Pt1 I1 2_666 . 89.13(15) ?
N1 Pt1 I1 . . 90.87(15) ?
N1 Pt1 I1 2_666 2_666 90.87(15) ?
N1 Pt1 I1 . 2_666 89.13(15) ?
I1 Pt1 I1 . 2_666 180.0 ?
O2 S1 C11 . . 105.5(4) ?
O2 S1 C12 . . 105.1(5) ?
C11 S1 C12 . . 97.6(5) ?
C6 N1 C2 . . 118.5(5) ?
C6 N1 Pt1 . . 122.1(4) ?
C2 N1 Pt1 . . 119.5(4) ?
C3 O1 H1 . . 109.5 ?
N1 C2 C3 . . 123.5(5) ?
N1 C2 H2 . . 118.3 ?
C3 C2 H2 . . 118.3 ?
O1 C3 C4 . . 125.5(5) ?
O1 C3 C2 . . 116.5(6) ?
C4 C3 C2 . . 118.0(6) ?
N1 C6 C5 . . 121.9(6) ?
N1 C6 H6 . . 119.0 ?
C5 C6 H6 . . 119.0 ?
C3 C4 C5 . . 119.1(6) ?
C3 C4 H4 . . 120.5 ?
C5 C4 H4 . . 120.5 ?
C6 C5 C4 . . 119.0(6) ?
C6 C5 H5 . . 120.5 ?
C4 C5 H5 . . 120.5 ?
S1 C11 H11A . . 109.5 ?
S1 C11 H11B . . 109.5 ?
H11A C11 H11B . . 109.5 ?
S1 C11 H11C . . 109.5 ?
H11A C11 H11C . . 109.5 ?
H11B C11 H11C . . 109.5 ?
S1 C12 H12A . . 109.5 ?
S1 C12 H12B . . 109.5 ?
H12A C12 H12B . . 109.5 ?
S1 C12 H12C . . 109.5 ?
H12A C12 H12C . . 109.5 ?
H12B C12 H12C . . 109.5 ?

loop_
_geom_bond_atom_site_label_1
_geom_bond_atom_site_label_2
_geom_bond_site_symmetry_2
_geom_bond_distance
_geom_bond_publ_flag
Pt1 N1 2_666 2.007(5) ?
Pt1 N1 . 2.007(5) ?
Pt1 I1 . 2.6021(8) ?
Pt1 I1 2_666 2.6021(8) ?
S1 O2 . 1.514(6) ?
S1 C11 . 1.763(8) ?
S1 C12 . 1.767(10) ?
N1 C6 . 1.334(7) ?
N1 C2 . 1.345(8) ?
O1 C3 . 1.336(8) ?
O1 H1 . 0.8200 ?
C2 C3 . 1.383(8) ?
C2 H2 . 0.9300 ?
C3 C4 . 1.376(9) ?
C6 C5 . 1.385(8) ?
C6 H6 . 0.9300 ?
C4 C5 . 1.402(10) ?
C4 H4 . 0.9300 ?
C5 H5 . 0.9300 ?
C11 H11A . 0.9600 ?
C11 H11B . 0.9600 ?
C11 H11C . 0.9600 ?
C12 H12A . 0.9600 ?
C12 H12B . 0.9600 ?
C12 H12C . 0.9600 ?

loop_
_geom_hbond_atom_site_label_D
_geom_hbond_atom_site_label_H
_geom_hbond_atom_site_label_A
_geom_hbond_site_symmetry_A
_geom_hbond_distance_DH
_geom_hbond_distance_HA
_geom_hbond_distance_DA
_geom_hbond_angle_DHA
O1 H1 O2 2_757 0.82 1.77 2.583(7) 173
